data_7030937
loop_
_publ_author_name
'Zamora, Matthew T.'
'Johnson, Kevin R. D.'
'H\"anninen, Mikko M'
'Hayes, Paul G.'

_publ_section_title
;
 Differences in the cyclometalation reactivity of
 bisphosphinimine-supported organo-rare earth complexes.
;
_journal_issue 28
_journal_name_full 'Dalton transactions (Cambridge, England : 2003)'
_journal_page_first 10739
_journal_page_last 10750
_journal_paper_doi 10.1039/c4dt00863d
_journal_volume 43
_journal_year 2014
_chemical_formula_moiety 'C58 H70 N3 O2 P2 Si Sm'
_chemical_formula_sum 'C58 H70 N3 O2 P2 Si Sm'
_chemical_formula_weight 1081.55
_chemical_name_systematic
;
 ?
;
_space_group_crystal_system monoclinic
_space_group_IT_number 14
_space_group_name_Hall '-P 2ybc'
_space_group_name_H-M_alt 'P 1 21/c 1'
_symmetry_space_group_name_Hall '-P 2ybc'
_symmetry_space_group_name_H-M 'P 1 21/c 1'
_atom_sites_solution_hydrogens geom
_audit_creation_date 2014-02-26
_audit_creation_method
;
Olex2 1.2
(compiled 2014.02.17 svn.r2891 for OlexSys, GUI svn.r4779)
;
_cell_angle_alpha 90
_cell_angle_beta 101.2626(18)
_cell_angle_gamma 90
_cell_formula_units_Z 4
_cell_length_a 14.806(2)
_cell_length_b 14.713(2)
_cell_length_c 29.208(5)
_cell_measurement_reflns_used 9795
_cell_measurement_temperature 173
_cell_measurement_theta_max 26.526
_cell_measurement_theta_min 2.264
_cell_volume 6240.2(16)
_computing_data_reduction 'SAINT v8.34A (Bruker, 2013)'
_computing_molecular_graphics 'Olex2 (Dolomanov et al., 2009)'
_computing_publication_material 'Olex2 (Dolomanov et al., 2009)'
_computing_structure_refinement 'ShelXL (Sheldrick, 2008)'
_diffrn_ambient_temperature 173.0
_diffrn_measured_fraction_theta_full 0.998
_diffrn_measured_fraction_theta_max 0.998
_diffrn_measurement_device_type 'Bruker APEX-II CCD'
_diffrn_measurement_method '\f and \w scans'
_diffrn_radiation_type MoK\a
_diffrn_radiation_wavelength 0.71073
_diffrn_reflns_av_R_equivalents 0.0434
_diffrn_reflns_av_unetI/netI 0.0367
_diffrn_reflns_Laue_measured_fraction_full 0.998
_diffrn_reflns_Laue_measured_fraction_max 0.998
_diffrn_reflns_limit_h_max 17
_diffrn_reflns_limit_h_min -18
_diffrn_reflns_limit_k_max 18
_diffrn_reflns_limit_k_min -18
_diffrn_reflns_limit_l_max 36
_diffrn_reflns_limit_l_min -36
_diffrn_reflns_number 72436
_diffrn_reflns_point_group_measured_fraction_full 0.998
_diffrn_reflns_point_group_measured_fraction_max 0.998
_diffrn_reflns_theta_full 25.000
_diffrn_reflns_theta_max 25.000
_diffrn_reflns_theta_min 1.556
_diffrn_standards_number 0
_exptl_absorpt_coefficient_mu 1.049
_exptl_absorpt_correction_T_max 0.7454
_exptl_absorpt_correction_T_min 0.6194
_exptl_absorpt_correction_type multi-scan
_exptl_absorpt_process_details
;
SADABS-2012/1 (Bruker,2012) was used for absorption correction.
wR2(int) was 0.0733 before and 0.0605 after correction.
The Ratio of minimum to maximum transmission is 0.8310.
The \l/2 correction factor is 0.0015.
;
_exptl_crystal_colour yellow
_exptl_crystal_colour_primary yellow
_exptl_crystal_density_diffrn 1.151
_exptl_crystal_description block
_exptl_crystal_F_000 2244
_exptl_crystal_size_max 0.43
_exptl_crystal_size_mid 0.325
_exptl_crystal_size_min 0.3
_refine_diff_density_max 1.431
_refine_diff_density_min -3.086
_refine_diff_density_rms 0.130
_refine_ls_extinction_method none
_refine_ls_goodness_of_fit_ref 1.200
_refine_ls_hydrogen_treatment constr
_refine_ls_matrix_type full
_refine_ls_number_parameters 719
_refine_ls_number_reflns 10985
_refine_ls_number_restraints 237
_refine_ls_restrained_S_all 1.202
_refine_ls_R_factor_all 0.0899
_refine_ls_R_factor_gt 0.0788
_refine_ls_shift/su_max 0.001
_refine_ls_shift/su_mean 0.000
_refine_ls_structure_factor_coef Fsqd
_refine_ls_weighting_details 'w=1/[\s^2^(Fo^2^)+(0.0209P)^2^+70.7577P] where P=(Fo^2^+2Fc^2^)/3'
_refine_ls_weighting_scheme calc
_refine_ls_wR_factor_gt 0.1761
_refine_ls_wR_factor_ref 0.1798
_reflns_Friedel_coverage 0.000
_reflns_number_gt 9375
_reflns_number_total 10985
_reflns_threshold_expression 'I > 2\s(I)'
_cod_data_source_file c4dt00863d1.cif
_cod_data_source_block 2_ph12044_0m
_cod_depositor_comments 'Adding full bibliography for 7030936--7030940.cif.'
_cod_original_cell_volume 6240.0(18)
_cod_database_code 7030937
_shelxl_version_number 2013-4
_shelx_space_group_comment
;
The symmetry employed for this shelxl refinement is uniquely defined
by the following loop, which should always be used as a source of
symmetry information in preference to the above space-group names.
They are only intended as comments.
;
_olex2_refinement_description
;
1. Fixed Uiso
 At 1.2 times of:
  All C(H) groups, All C(H,H) groups
 At 1.5 times of:
  All C(H,H,H) groups
2. Restrained distances
 C46B-C44B
 1.45 with sigma of 0.02
 C46-C44
 1.45 with sigma of 0.02
 C45B-C44B
 1.45 with sigma of 0.02
 C45-C44
 1.45 with sigma of 0.02
 C36A-C35
 1.45 with sigma of 0.02
 C45B-C46B
 2.5 with sigma of 0.04
3. Uiso/Uaniso restraints and constraints
C38B \\sim C39B \\sim C40B \\sim C41B \\sim C42B \\sim C43B: within 1.7A with
sigma of 0.04 and sigma for terminal atoms of 0.08
C38 \\sim C39 \\sim C40 \\sim C41 \\sim C42 \\sim C43: within 1.7A with sigma
of 0.04 and sigma for terminal atoms of 0.08
C51B \\sim C52B \\sim C53B \\sim C54B: within 1.7A with sigma of 0.04 and sigma
for terminal atoms of 0.08
C51 \\sim C52 \\sim C53 \\sim C54: within 1.7A with sigma of 0.04 and sigma for
terminal atoms of 0.08
Uanis(C37) \\sim Ueq, Uanis(C26) \\sim Ueq, Uanis(C21) \\sim Ueq, Uanis(C25)
\\sim Ueq, Uanis(C45) \\sim Ueq, Uanis(C46) \\sim Ueq, Uanis(C53) \\sim Ueq:
with sigma of 0.005 and sigma for terminal atoms of 0.02
Uanis(C38) \\sim Ueq, Uanis(C38B) \\sim Ueq, Uanis(C40B) \\sim Ueq, Uanis(C37)
\\sim Ueq, Uanis(C36A) \\sim Ueq, Uanis(C35) \\sim Ueq, Uanis(C57) \\sim Ueq:
with sigma of 0.01 and sigma for terminal atoms of 0.02
Uanis(C49) \\sim Ueq, Uanis(C48) \\sim Ueq, Uanis(C50) \\sim Ueq, Uanis(C57)
\\sim Ueq, Uanis(C51) \\sim Ueq, Uanis(C52) \\sim Ueq, Uanis(C54) \\sim Ueq,
Uanis(C55) \\sim Ueq, Uanis(C56) \\sim Ueq, Uanis(C58) \\sim Ueq, Uanis(C24)
\\sim Ueq: with sigma of 0.02 and sigma for terminal atoms of 0.02
4. Others
 Sof(C38B)=Sof(C39B)=Sof(H39B)=Sof(C40B)=Sof(H40B)=Sof(C41B)=Sof(C42B)=
 Sof(H42B)=Sof(C43B)=Sof(H43B)=Sof(C44B)=Sof(H44B)=Sof(C45B)=Sof(H45D)=
 Sof(H45E)=Sof(H45F)=Sof(C46B)=Sof(H46D)=Sof(H46E)=Sof(H46F)=1-FVAR(1)
 Sof(C38)=Sof(C39)=Sof(H39)=Sof(C40)=Sof(H40)=Sof(C41)=Sof(C42)=Sof(H42)=
 Sof(C43)=Sof(H43)=Sof(C44)=Sof(H44)=Sof(C45)=Sof(H45A)=Sof(H45B)=Sof(H45C)=
 Sof(C46)=Sof(H46A)=Sof(H46B)=Sof(H46C)=FVAR(1)
 Sof(C55B)=Sof(H55C)=Sof(H55D)=Sof(C56B)=Sof(H56C)=Sof(H56D)=Sof(C57B)=
 Sof(H57C)=Sof(H57D)=Sof(C58B)=Sof(H58C)=Sof(H58D)=Sof(C51B)=Sof(H51C)=
 Sof(H51D)=Sof(C52B)=Sof(H52C)=Sof(H52D)=Sof(C53B)=Sof(H53C)=Sof(H53D)=
 Sof(C54B)=Sof(H54C)=Sof(H54D)=1-FVAR(2)
 Sof(C55)=Sof(H55A)=Sof(H55B)=Sof(C56)=Sof(H56A)=Sof(H56B)=Sof(C57)=Sof(H57A)=
 Sof(H57B)=Sof(C58)=Sof(H58A)=Sof(H58B)=Sof(C51)=Sof(H51A)=Sof(H51B)=Sof(C52)=
 Sof(H52A)=Sof(H52B)=Sof(C53)=Sof(H53A)=Sof(H53B)=Sof(C54)=Sof(H54A)=Sof(H54B)=
 FVAR(2)
 Sof(C36B)=Sof(H36D)=Sof(H36E)=Sof(H36F)=1-FVAR(3)
 Sof(C36A)=Sof(H36A)=Sof(H36B)=Sof(H36C)=FVAR(3)
5.a Ternary CH refined with riding coordinates:
 C35(H35), C44(H44), C44B(H44B)
5.b Secondary CH2 refined with riding coordinates:
 C47(H47A,H47B), C55(H55A,H55B), C56(H56A,H56B), C57(H57A,H57B), C58(H58A,
 H58B), C55B(H55C,H55D), C56B(H56C,H56D), C57B(H57C,H57D), C58B(H58C,H58D),
 C51(H51A,H51B), C52(H52A,H52B), C53(H53A,H53B), C54(H54A,H54B), C51B(H51C,
 H51D), C52B(H52C,H52D), C53B(H53C,H53D), C54B(H54C,H54D)
5.c Aromatic/amide H refined with riding coordinates:
 C2(H2), C3(H3), C6(H6), C7(H7), C8(H8), C9(H9), C10(H10), C12(H12), C13(H13),
 C14(H14), C15(H15), C16(H16), C18(H18), C19(H19), C20(H20), C21(H21), C22(H22),
  C24(H24), C25(H25), C26(H26), C27(H27), C28(H28), C30(H30), C31(H31),
 C33(H33), C39(H39), C40(H40), C42(H42), C43(H43), C39B(H39B), C40B(H40B),
 C42B(H42B), C43B(H43B)
5.d Idealised Me refined as rotating group:
 C37(H37A,H37B,H37C), C48(H48A,H48B,H48C), C49(H49A,H49B,H49C), C50(H50A,H50B,
 H50C), C36A(H36A,H36B,H36C), C45(H45A,H45B,H45C), C46(H46A,H46B,H46C),
 C36B(H36D,H36E,H36F), C45B(H45D,H45E,H45F), C46B(H46D,H46E,H46F)
;

loop_
_space_group_symop_operation_xyz
'x, y, z'
'-x, y+1/2, -z+1/2'
'-x, -y, -z'
'x, -y-1/2, z-1/2'

loop_
_atom_site_label
_atom_site_type_symbol
_atom_site_fract_x
_atom_site_fract_y
_atom_site_fract_z
_atom_site_U_iso_or_equiv
_atom_site_adp_type
_atom_site_occupancy
_atom_site_site_symmetry_order
_atom_site_calc_flag
_atom_site_refinement_flags_posn
_atom_site_refinement_flags_adp
_atom_site_refinement_flags_occupancy
_atom_site_disorder_assembly
_atom_site_disorder_group
Sm1 Sm 0.70493(3) 0.14946(3) 0.64896(2) 0.03314(13) Uani 1 1 d . . . . .
P1 P 0.65564(13) 0.19501(14) 0.76274(7) 0.0299(4) Uani 1 1 d . . . . .
P2 P 0.95455(13) 0.18537(13) 0.68629(7) 0.0281(4) Uani 1 1 d . . . . .
Si1 Si 0.7102(2) -0.13415(19) 0.65616(13) 0.0637(8) Uani 1 1 d . . . . .
O1 O 0.7073(4) 0.3221(4) 0.6322(2) 0.0537(17) Uani 1 1 d . . . . .
O2 O 0.6804(5) 0.1311(6) 0.5630(2) 0.066(2) Uani 1 1 d . . . . .
N2 N 0.6178(4) 0.1893(5) 0.7087(2) 0.0357(15) Uani 1 1 d . . . . .
N1 N 0.8041(4) 0.1873(4) 0.7241(2) 0.0294(14) Uani 1 1 d . . . . .
N3 N 0.8751(4) 0.1676(4) 0.6419(2) 0.0298(14) Uani 1 1 d . . . . .
C2 C 0.8527(5) 0.1960(5) 0.8025(3) 0.0310(17) Uani 1 1 d . . . . .
H2 H 0.8518 0.1999 0.8348 0.037 Uiso 1 1 calc R . . . .
C1 C 0.7773(5) 0.1920(5) 0.7662(2) 0.0261(15) Uani 1 1 d . . . . .
C3 C 0.9308(5) 0.1932(5) 0.7819(3) 0.0351(18) Uani 1 1 d . . . . .
H3 H 0.9933 0.1946 0.7977 0.042 Uiso 1 1 calc R . . . .
C4 C 0.8989(5) 0.1881(5) 0.7348(3) 0.0287(16) Uani 1 1 d . . . . .
C5 C 0.6255(6) 0.1026(5) 0.7971(3) 0.0357(18) Uani 1 1 d . . . . .
C6 C 0.5587(7) 0.1088(7) 0.8237(4) 0.061(3) Uani 1 1 d . . . . .
H6 H 0.5290 0.1652 0.8265 0.074 Uiso 1 1 calc R . . . .
C7 C 0.5347(8) 0.0310(8) 0.8466(4) 0.077(4) Uani 1 1 d . . . . .
H7 H 0.4879 0.0346 0.8646 0.092 Uiso 1 1 calc R . . . .
C8 C 0.5791(8) -0.0507(7) 0.8430(4) 0.067(3) Uani 1 1 d . . . . .
H8 H 0.5651 -0.1023 0.8599 0.081 Uiso 1 1 calc R . . . .
C9 C 0.6417(7) -0.0574(7) 0.8157(4) 0.060(3) Uani 1 1 d . . . . .
H9 H 0.6695 -0.1143 0.8117 0.071 Uiso 1 1 calc R . . . .
C10 C 0.6654(7) 0.0197(6) 0.7932(3) 0.050(2) Uani 1 1 d . . . . .
H10 H 0.7110 0.0148 0.7745 0.060 Uiso 1 1 calc R . . . .
C11 C 0.6247(5) 0.2972(5) 0.7905(3) 0.0320(17) Uani 1 1 d . . . . .
C12 C 0.5783(6) 0.3663(5) 0.7628(3) 0.045(2) Uani 1 1 d . . . . .
H12 H 0.5612 0.3585 0.7299 0.054 Uiso 1 1 calc R . . . .
C13 C 0.5574(7) 0.4466(6) 0.7835(4) 0.053(2) Uani 1 1 d . . . . .
H13 H 0.5251 0.4934 0.7647 0.063 Uiso 1 1 calc R . . . .
C14 C 0.5826(7) 0.4586(7) 0.8298(4) 0.054(2) Uani 1 1 d . . . . .
H14 H 0.5682 0.5138 0.8436 0.065 Uiso 1 1 calc R . . . .
C15 C 0.6292(8) 0.3910(7) 0.8574(4) 0.057(3) Uani 1 1 d . . . . .
H15 H 0.6465 0.3993 0.8902 0.069 Uiso 1 1 calc R . . . .
C16 C 0.6503(6) 0.3122(6) 0.8373(3) 0.045(2) Uani 1 1 d . . . . .
H16 H 0.6838 0.2665 0.8565 0.054 Uiso 1 1 calc R . . . .
C17 C 1.0427(6) 0.0988(6) 0.6956(3) 0.0373(19) Uani 1 1 d . . . . .
C18 C 1.0169(7) 0.0123(6) 0.6826(3) 0.046(2) Uani 1 1 d . . . . .
H18 H 0.9544 0.0006 0.6688 0.055 Uiso 1 1 calc R . . . .
C19 C 1.0805(9) -0.0607(6) 0.6890(3) 0.059(3) Uani 1 1 d . . . . .
H19 H 1.0623 -0.1212 0.6803 0.071 Uiso 1 1 calc R . . . .
C20 C 1.1703(9) -0.0388(8) 0.7086(4) 0.070(3) Uani 1 1 d . . . . .
H20 H 1.2154 -0.0855 0.7125 0.084 Uiso 1 1 calc R . . . .
C21 C 1.1963(8) 0.0449(9) 0.7223(4) 0.071(3) Uani 1 1 d . U . . .
H21 H 1.2586 0.0560 0.7366 0.085 Uiso 1 1 calc R . . . .
C22 C 1.1340(6) 0.1164(7) 0.7160(4) 0.058(3) Uani 1 1 d . . . . .
H22 H 1.1533 0.1762 0.7255 0.069 Uiso 1 1 calc R . . . .
C23 C 1.0158(5) 0.2919(5) 0.6843(3) 0.0327(18) Uani 1 1 d . . . . .
C24 C 1.0778(7) 0.3001(7) 0.6548(4) 0.068(3) Uani 1 1 d . U . . .
H24 H 1.0921 0.2485 0.6380 0.082 Uiso 1 1 calc R . . . .
C25 C 1.1197(9) 0.3832(9) 0.6493(5) 0.078(3) Uani 1 1 d . U . . .
H25 H 1.1607 0.3890 0.6282 0.093 Uiso 1 1 calc R . . . .
C26 C 1.1008(8) 0.4563(8) 0.6749(4) 0.067(3) Uani 1 1 d . U . . .
H26 H 1.1283 0.5136 0.6715 0.081 Uiso 1 1 calc R . . . .
C27 C 1.0422(8) 0.4465(7) 0.7054(4) 0.062(3) Uani 1 1 d . . . . .
H27 H 1.0309 0.4970 0.7237 0.075 Uiso 1 1 calc R . . . .
C28 C 0.9997(7) 0.3658(6) 0.7100(3) 0.048(2) Uani 1 1 d . . . . .
H28 H 0.9587 0.3608 0.7312 0.057 Uiso 1 1 calc R . . . .
C29 C 0.5280(5) 0.1876(5) 0.6803(3) 0.0339(18) Uani 1 1 d . . . . .
C30 C 0.4458(5) 0.1970(5) 0.6965(3) 0.0375(19) Uani 1 1 d . . . . .
H30 H 0.4465 0.2025 0.7290 0.045 Uiso 1 1 calc R . . . .
C31 C 0.3638(6) 0.1982(6) 0.6648(4) 0.049(2) Uani 1 1 d . . . . .
H31 H 0.3078 0.2062 0.6757 0.059 Uiso 1 1 calc R . . . .
C32 C 0.3610(6) 0.1881(6) 0.6175(4) 0.049(2) Uani 1 1 d . . . . .
C33 C 0.4438(6) 0.1754(6) 0.6036(3) 0.042(2) Uani 1 1 d . . . . .
H33 H 0.4416 0.1668 0.5712 0.050 Uiso 1 1 calc R . . . .
C34 C 0.5310(5) 0.1740(6) 0.6327(3) 0.042(2) Uani 1 1 d . . . . .
C35 C 0.2679(7) 0.1871(9) 0.5837(4) 0.070(3) Uani 1 1 d D U . . .
H35 H 0.2302 0.2367 0.5940 0.083 Uiso 1 1 calc R . . A 2
C37 C 0.2163(10) 0.1042(10) 0.5845(6) 0.119(6) Uani 1 1 d . U . . .
H37A H 0.2213 0.0839 0.6169 0.178 Uiso 1 1 calc GR . . . .
H37B H 0.2411 0.0572 0.5667 0.178 Uiso 1 1 calc GR . . . .
H37C H 0.1515 0.1152 0.5706 0.178 Uiso 1 1 calc GR . . . .
C47 C 0.7087(9) -0.0138(7) 0.6686(4) 0.070(3) Uani 1 1 d . . . . .
H47A H 0.7634 -0.0124 0.6943 0.084 Uiso 1 1 calc R . . . .
H47B H 0.6562 -0.0142 0.6851 0.084 Uiso 1 1 calc R . . . .
C48 C 0.8194(11) -0.1765(11) 0.6471(7) 0.133(6) Uani 1 1 d . U . . .
H48A H 0.8693 -0.1473 0.6693 0.199 Uiso 1 1 calc GR . . . .
H48B H 0.8264 -0.1628 0.6151 0.199 Uiso 1 1 calc GR . . . .
H48C H 0.8222 -0.2424 0.6520 0.199 Uiso 1 1 calc GR . . . .
C49 C 0.6205(15) -0.1699(14) 0.6070(7) 0.167(8) Uani 1 1 d . U . . .
H49A H 0.5731 -0.1226 0.6003 0.250 Uiso 1 1 calc GR . . . .
H49B H 0.5926 -0.2266 0.6149 0.250 Uiso 1 1 calc GR . . . .
H49C H 0.6479 -0.1795 0.5794 0.250 Uiso 1 1 calc GR . . . .
C50 C 0.6852(14) -0.2064(12) 0.7051(7) 0.143(7) Uani 1 1 d . U . . .
H50A H 0.6264 -0.1878 0.7128 0.215 Uiso 1 1 calc GR . . . .
H50B H 0.7345 -0.1988 0.7325 0.215 Uiso 1 1 calc GR . . . .
H50C H 0.6817 -0.2703 0.6954 0.215 Uiso 1 1 calc GR . . . .
C36A C 0.249(2) 0.2666(17) 0.5563(10) 0.108(12) Uani 0.57(4) 1 d D U P B 1
H36A H 0.2751 0.3195 0.5746 0.162 Uiso 0.57(4) 1 calc GR . P B 1
H36B H 0.1822 0.2742 0.5467 0.162 Uiso 0.57(4) 1 calc GR . P B 1
H36C H 0.2766 0.2611 0.5285 0.162 Uiso 0.57(4) 1 calc GR . P B 1
C38 C 0.900(2) 0.1571(17) 0.5983(10) 0.031(5) Uani 0.568(13) 1 d . U P C 1
C39 C 0.8874(11) 0.0743(11) 0.5747(5) 0.037(4) Uani 0.568(13) 1 d . . P C 1
H39 H 0.8689 0.0231 0.5904 0.044 Uiso 0.568(13) 1 calc R . P C 1
C40 C 0.9008(11) 0.0635(12) 0.5302(5) 0.046(4) Uani 0.568(13) 1 d . . P C 1
H40 H 0.8895 0.0054 0.5161 0.055 Uiso 0.568(13) 1 calc R . P C 1
C41 C 0.9293(14) 0.1311(16) 0.5052(7) 0.046(5) Uani 0.568(13) 1 d . . P C 1
C42 C 0.9468(14) 0.2141(14) 0.5293(7) 0.051(5) Uani 0.568(13) 1 d . . P C 1
H42 H 0.9707 0.2634 0.5143 0.061 Uiso 0.568(13) 1 calc R . P C 1
C43 C 0.9305(13) 0.2267(12) 0.5740(5) 0.048(4) Uani 0.568(13) 1 d . . P C 1
H43 H 0.9411 0.2848 0.5882 0.057 Uiso 0.568(13) 1 calc R . P C 1
C44 C 0.9462(12) 0.1202(14) 0.4559(6) 0.062(5) Uani 0.568(13) 1 d D . P C 1
H44 H 0.9410 0.0545 0.4470 0.075 Uiso 0.568(13) 1 calc R . P C 1
C45 C 0.884(2) 0.172(2) 0.4226(9) 0.100(10) Uani 0.568(13) 1 d D U P C 1
H45A H 0.8215 0.1665 0.4292 0.150 Uiso 0.568(13) 1 calc GR . P C 1
H45B H 0.8841 0.1487 0.3912 0.150 Uiso 0.568(13) 1 calc GR . P C 1
H45C H 0.9026 0.2358 0.4245 0.150 Uiso 0.568(13) 1 calc GR . P C 1
C46 C 1.0330(17) 0.155(2) 0.4483(9) 0.118(10) Uani 0.568(13) 1 d D U P C 1
H46A H 1.0485 0.2108 0.4666 0.177 Uiso 0.568(13) 1 calc GR . P C 1
H46B H 1.0282 0.1690 0.4150 0.177 Uiso 0.568(13) 1 calc GR . P C 1
H46C H 1.0813 0.1097 0.4579 0.177 Uiso 0.568(13) 1 calc GR . P C 1
C36B C 0.272(2) 0.206(3) 0.5361(11) 0.084(12) Uiso 0.43(4) 1 d . . P B 2
H36D H 0.3124 0.2583 0.5347 0.126 Uiso 0.43(4) 1 calc GR . P B 2
H36E H 0.2102 0.2194 0.5185 0.126 Uiso 0.43(4) 1 calc GR . P B 2
H36F H 0.2968 0.1527 0.5224 0.126 Uiso 0.43(4) 1 calc GR . P B 2
C38B C 0.892(3) 0.181(2) 0.5946(15) 0.037(8) Uani 0.432(13) 1 d . U P C 2
C39B C 0.930(2) 0.118(2) 0.5731(9) 0.060(7) Uani 0.432(13) 1 d . . P C 2
H39B H 0.9487 0.0625 0.5888 0.072 Uiso 0.432(13) 1 calc R . P C 2
C40B C 0.944(2) 0.131(2) 0.5259(10) 0.049(7) Uani 0.432(13) 1 d . U P C 2
H40B H 0.9733 0.0841 0.5115 0.058 Uiso 0.432(13) 1 calc R . P C 2
C41B C 0.9171(18) 0.207(2) 0.5025(10) 0.053(6) Uani 0.432(13) 1 d . . P C 2
C42B C 0.873(2) 0.2703(18) 0.5230(9) 0.068(7) Uani 0.432(13) 1 d . . P C 2
H42B H 0.8497 0.3234 0.5064 0.082 Uiso 0.432(13) 1 calc R . P C 2
C43B C 0.863(2) 0.2573(15) 0.5693(8) 0.054(6) Uani 0.432(13) 1 d . . P C 2
H43B H 0.8352 0.3043 0.5839 0.065 Uiso 0.432(13) 1 calc R . P C 2
C44B C 0.9196(16) 0.2183(18) 0.4518(9) 0.064(7) Uiso 0.432(13) 1 d D . P C 2
H44B H 0.8954 0.2816 0.4457 0.077 Uiso 0.432(13) 1 calc R . P C 2
C45B C 0.849(2) 0.165(3) 0.4222(13) 0.073(11) Uiso 0.432(13) 1 d D . P C 2
H45D H 0.8507 0.1027 0.4336 0.109 Uiso 0.432(13) 1 calc GR . P C 2
H45E H 0.8592 0.1661 0.3901 0.109 Uiso 0.432(13) 1 calc GR . P C 2
H45F H 0.7882 0.1918 0.4229 0.109 Uiso 0.432(13) 1 calc GR . P C 2
C46B C 1.0102(19) 0.227(3) 0.4421(15) 0.120(15) Uiso 0.432(13) 1 d D . P C 2
H46D H 1.0331 0.2886 0.4497 0.180 Uiso 0.432(13) 1 calc GR . P C 2
H46E H 1.0084 0.2145 0.4090 0.180 Uiso 0.432(13) 1 calc GR . P C 2
H46F H 1.0512 0.1830 0.4612 0.180 Uiso 0.432(13) 1 calc GR . P C 2
C55 C 0.6808(17) 0.2043(18) 0.5275(7) 0.098(7) Uani 0.645(14) 1 d . U P D 3
H55A H 0.6533 0.2604 0.5375 0.117 Uiso 0.645(14) 1 calc R . P D 3
H55B H 0.7449 0.2179 0.5246 0.117 Uiso 0.645(14) 1 calc R . P D 3
C56 C 0.631(2) 0.1759(19) 0.4852(8) 0.118(9) Uani 0.645(14) 1 d . U P D 3
H56A H 0.6706 0.1744 0.4616 0.141 Uiso 0.645(14) 1 calc R . P D 3
H56B H 0.5791 0.2180 0.4743 0.141 Uiso 0.645(14) 1 calc R . P D 3
C57 C 0.597(2) 0.088(2) 0.4917(9) 0.102(8) Uani 0.645(14) 1 d . U P D 3
H57A H 0.6188 0.0441 0.4703 0.123 Uiso 0.645(14) 1 calc R . P D 3
H57B H 0.5290 0.0878 0.4848 0.123 Uiso 0.645(14) 1 calc R . P D 3
C58 C 0.6309(16) 0.0608(16) 0.5397(7) 0.087(7) Uani 0.645(14) 1 d . U P D 3
H58A H 0.5784 0.0457 0.5547 0.105 Uiso 0.645(14) 1 calc R . P D 3
H58B H 0.6704 0.0063 0.5407 0.105 Uiso 0.645(14) 1 calc R . P D 3
C55B C 0.617(3) 0.174(3) 0.5315(14) 0.086(12) Uiso 0.355(14) 1 d . . P D 4
H55C H 0.6484 0.2238 0.5180 0.103 Uiso 0.355(14) 1 calc R . P D 4
H55D H 0.5726 0.2026 0.5484 0.103 Uiso 0.355(14) 1 calc R . P D 4
C56B C 0.568(3) 0.125(4) 0.4953(19) 0.098(16) Uiso 0.355(14) 1 d . . P D 4
H56C H 0.5564 0.1580 0.4653 0.118 Uiso 0.355(14) 1 calc R . P D 4
H56D H 0.5090 0.1006 0.5019 0.118 Uiso 0.355(14) 1 calc R . P D 4
C57B C 0.651(4) 0.044(4) 0.499(2) 0.13(2) Uiso 0.355(14) 1 d . . P D 4
H57C H 0.6216 -0.0157 0.4894 0.157 Uiso 0.355(14) 1 calc R . P D 4
H57D H 0.6910 0.0588 0.4762 0.157 Uiso 0.355(14) 1 calc R . P D 4
C58B C 0.705(3) 0.036(2) 0.5435(12) 0.074(10) Uiso 0.355(14) 1 d . . P D 4
H58C H 0.7718 0.0313 0.5429 0.089 Uiso 0.355(14) 1 calc R . P D 4
H58D H 0.6863 -0.0152 0.5613 0.089 Uiso 0.355(14) 1 calc R . P D 4
C51 C 0.6410(15) 0.3743(14) 0.6028(9) 0.091(7) Uani 0.645(14) 1 d . U P D 5
H51A H 0.5823 0.3756 0.6142 0.109 Uiso 0.645(14) 1 calc R . P D 5
H51B H 0.6294 0.3504 0.5705 0.109 Uiso 0.645(14) 1 calc R . P D 5
C52 C 0.6841(17) 0.4675(14) 0.6052(8) 0.095(7) Uani 0.645(14) 1 d . U P D 5
H52A H 0.7279 0.4720 0.5837 0.114 Uiso 0.645(14) 1 calc R . P D 5
H52B H 0.6364 0.5151 0.5970 0.114 Uiso 0.645(14) 1 calc R . P D 5
C53 C 0.732(2) 0.4766(18) 0.6534(9) 0.092(7) Uani 0.645(14) 1 d . U P D 5
H53A H 0.6900 0.4992 0.6736 0.111 Uiso 0.645(14) 1 calc R . P D 5
H53B H 0.7857 0.5174 0.6563 0.111 Uiso 0.645(14) 1 calc R . P D 5
C54 C 0.7596(15) 0.3805(11) 0.6643(8) 0.083(6) Uani 0.645(14) 1 d . U P D 5
H54A H 0.8256 0.3730 0.6634 0.099 Uiso 0.645(14) 1 calc R . P D 5
H54B H 0.7509 0.3652 0.6962 0.099 Uiso 0.645(14) 1 calc R . P D 5
C51B C 0.635(2) 0.383(2) 0.6380(14) 0.072(10) Uiso 0.355(14) 1 d . . P D 6
H51C H 0.5934 0.3959 0.6077 0.086 Uiso 0.355(14) 1 calc R . P D 6
H51D H 0.5978 0.3576 0.6598 0.086 Uiso 0.355(14) 1 calc R . P D 6
C52B C 0.681(4) 0.457(4) 0.656(2) 0.135(18) Uiso 0.355(14) 1 d . . P D 6
H52C H 0.6922 0.4537 0.6900 0.162 Uiso 0.355(14) 1 calc R . P D 6
H52D H 0.6421 0.5112 0.6458 0.162 Uiso 0.355(14) 1 calc R . P D 6
C53B C 0.770(3) 0.468(3) 0.6401(17) 0.094(13) Uiso 0.355(14) 1 d . . P D 6
H53C H 0.7667 0.5143 0.6153 0.113 Uiso 0.355(14) 1 calc R . P D 6
H53D H 0.8208 0.4836 0.6665 0.113 Uiso 0.355(14) 1 calc R . P D 6
C54B C 0.782(3) 0.382(3) 0.6232(16) 0.095(13) Uiso 0.355(14) 1 d . . P D 6
H54C H 0.8424 0.3570 0.6388 0.114 Uiso 0.355(14) 1 calc R . P D 6
H54D H 0.7811 0.3848 0.5893 0.114 Uiso 0.355(14) 1 calc R . P D 6

loop_
_atom_site_aniso_label
_atom_site_aniso_U_11
_atom_site_aniso_U_22
_atom_site_aniso_U_33
_atom_site_aniso_U_23
_atom_site_aniso_U_13
_atom_site_aniso_U_12
Sm1 0.0265(2) 0.0404(2) 0.0335(2) -0.00473(19) 0.00825(15) -0.00092(19)
P1 0.0255(10) 0.0300(10) 0.0363(11) -0.0031(9) 0.0111(8) -0.0020(8)
P2 0.0245(10) 0.0248(9) 0.0372(11) -0.0043(8) 0.0117(8) -0.0003(8)
Si1 0.0558(17) 0.0380(16) 0.097(2) -0.0042(15) 0.0140(16) -0.0007(13)
O1 0.048(4) 0.044(4) 0.069(4) 0.010(3) 0.009(3) 0.011(3)
O2 0.047(4) 0.105(6) 0.046(4) -0.022(4) 0.008(3) -0.005(4)
N2 0.018(3) 0.049(4) 0.042(4) -0.005(3) 0.012(3) 0.002(3)
N1 0.024(3) 0.034(3) 0.031(3) -0.003(3) 0.011(3) 0.004(3)
N3 0.027(3) 0.024(3) 0.041(4) -0.006(3) 0.013(3) -0.003(3)
C2 0.034(4) 0.029(4) 0.028(4) -0.001(3) 0.003(3) 0.006(3)
C1 0.027(4) 0.022(3) 0.032(4) 0.000(3) 0.011(3) 0.003(3)
C3 0.027(4) 0.035(4) 0.043(5) 0.005(4) 0.007(3) 0.003(3)
C4 0.026(4) 0.023(4) 0.039(4) -0.004(3) 0.010(3) 0.001(3)
C5 0.038(5) 0.032(4) 0.043(5) 0.004(4) 0.020(4) -0.005(4)
C6 0.061(7) 0.049(6) 0.083(8) 0.009(5) 0.039(6) -0.002(5)
C7 0.077(8) 0.066(8) 0.100(9) 0.013(7) 0.047(7) -0.015(6)
C8 0.080(8) 0.038(6) 0.088(8) 0.023(5) 0.027(7) -0.005(5)
C9 0.066(7) 0.032(5) 0.083(8) 0.009(5) 0.018(6) 0.001(5)
C10 0.055(6) 0.033(5) 0.064(6) 0.006(4) 0.021(5) 0.004(4)
C11 0.027(4) 0.034(4) 0.040(4) -0.008(3) 0.017(3) -0.007(3)
C12 0.054(5) 0.028(5) 0.051(5) -0.005(4) 0.003(4) -0.004(4)
C13 0.050(6) 0.033(5) 0.072(7) -0.004(5) 0.005(5) 0.000(4)
C14 0.057(6) 0.039(5) 0.072(7) -0.010(5) 0.028(5) 0.006(5)
C15 0.083(8) 0.047(6) 0.051(6) -0.014(5) 0.033(5) 0.006(5)
C16 0.051(5) 0.040(5) 0.047(5) 0.006(4) 0.020(4) 0.009(4)
C17 0.035(5) 0.039(5) 0.042(5) 0.002(4) 0.019(4) 0.013(4)
C18 0.062(6) 0.040(5) 0.039(5) 0.003(4) 0.016(4) 0.013(4)
C19 0.100(9) 0.031(5) 0.054(6) -0.001(4) 0.034(6) 0.020(5)
C20 0.080(8) 0.064(7) 0.075(8) 0.022(6) 0.038(7) 0.044(7)
C21 0.060(5) 0.072(5) 0.081(5) 0.010(4) 0.012(4) 0.014(4)
C22 0.022(4) 0.055(6) 0.095(8) 0.006(6) 0.009(5) 0.007(4)
C23 0.025(4) 0.022(4) 0.051(5) -0.002(3) 0.009(4) -0.002(3)
C24 0.062(6) 0.049(6) 0.108(8) -0.001(6) 0.053(6) -0.010(5)
C25 0.076(5) 0.077(5) 0.087(5) 0.005(4) 0.032(4) -0.009(4)
C26 0.068(5) 0.055(4) 0.079(5) 0.004(4) 0.017(4) -0.021(4)
C27 0.084(8) 0.039(5) 0.065(7) -0.010(5) 0.017(6) -0.017(5)
C28 0.063(6) 0.027(5) 0.054(5) -0.005(4) 0.013(5) -0.006(4)
C29 0.022(4) 0.033(4) 0.048(5) 0.001(4) 0.010(3) -0.003(3)
C30 0.023(4) 0.029(4) 0.063(5) -0.010(4) 0.015(4) -0.007(3)
C31 0.026(4) 0.041(5) 0.083(7) -0.002(5) 0.016(4) -0.003(4)
C32 0.023(4) 0.047(5) 0.073(7) 0.006(5) -0.003(4) -0.001(4)
C33 0.035(5) 0.045(5) 0.044(5) 0.004(4) 0.003(4) -0.003(4)
C34 0.024(4) 0.056(6) 0.043(5) -0.002(4) 0.003(3) -0.003(4)
C35 0.039(5) 0.076(6) 0.086(7) 0.008(6) -0.006(5) -0.009(5)
C37 0.081(9) 0.094(10) 0.153(12) -0.018(9) -0.045(9) -0.012(8)
C47 0.080(8) 0.048(6) 0.086(8) -0.012(6) 0.027(7) 0.002(6)
C48 0.116(11) 0.094(11) 0.201(15) -0.014(11) 0.064(11) 0.012(9)
C49 0.166(15) 0.125(13) 0.184(15) -0.031(12) -0.027(12) -0.016(12)
C50 0.156(14) 0.110(12) 0.178(14) 0.037(11) 0.067(12) -0.015(11)
C36A 0.096(16) 0.104(18) 0.104(17) 0.001(14) -0.032(12) 0.009(13)
C38 0.028(8) 0.031(9) 0.034(8) 0.000(7) 0.006(6) -0.005(7)
C39 0.041(9) 0.029(8) 0.039(8) -0.003(6) 0.005(7) -0.009(7)
C40 0.047(9) 0.045(9) 0.042(9) -0.016(7) -0.001(7) 0.009(7)
C41 0.044(10) 0.055(12) 0.034(10) -0.014(9) -0.005(8) -0.001(8)
C42 0.055(11) 0.064(12) 0.039(10) 0.012(9) 0.025(9) -0.025(9)
C43 0.055(11) 0.049(10) 0.039(9) -0.012(7) 0.010(8) -0.018(9)
C44 0.058(12) 0.078(14) 0.055(11) -0.011(10) 0.022(9) 0.001(10)
C45 0.123(19) 0.109(17) 0.068(14) 0.001(12) 0.021(15) -0.009(16)
C46 0.129(17) 0.154(19) 0.093(15) -0.029(14) 0.076(13) -0.035(14)
C38B 0.038(11) 0.037(11) 0.038(11) 0.003(8) 0.013(8) 0.004(8)
C39B 0.064(15) 0.058(15) 0.063(14) 0.012(12) 0.024(12) 0.029(13)
C40B 0.052(10) 0.048(11) 0.048(10) -0.007(9) 0.016(8) 0.017(8)
C41B 0.051(14) 0.067(16) 0.045(14) 0.005(13) 0.017(11) 0.011(12)
C42B 0.093(17) 0.055(14) 0.062(14) 0.008(11) 0.031(13) 0.016(13)
C43B 0.082(16) 0.039(11) 0.052(12) 0.016(10) 0.038(11) 0.022(11)
C55 0.096(14) 0.132(15) 0.058(10) 0.018(11) 0.001(10) -0.004(12)
C56 0.143(17) 0.132(17) 0.071(12) 0.000(12) 0.003(12) -0.013(14)
C57 0.107(11) 0.103(11) 0.088(11) -0.018(9) -0.005(8) 0.000(9)
C58 0.081(12) 0.113(14) 0.066(11) -0.023(10) 0.009(9) -0.009(11)
C51 0.095(12) 0.072(11) 0.092(13) 0.015(10) -0.014(10) 0.026(10)
C52 0.110(13) 0.075(11) 0.099(12) 0.037(10) 0.016(10) 0.012(10)
C53 0.094(8) 0.089(8) 0.095(8) 0.000(5) 0.018(5) 0.000(5)
C54 0.084(11) 0.043(9) 0.106(13) 0.011(9) -0.019(10) 0.008(8)

loop_
_atom_type_symbol
_atom_type_description
_atom_type_scat_dispersion_real
_atom_type_scat_dispersion_imag
_atom_type_scat_source
C C 0.0033 0.0016 'International Tables Vol C Tables 4.2.6.8 and 6.1.1.4'
H H 0.0000 0.0000 'International Tables Vol C Tables 4.2.6.8 and 6.1.1.4'
N N 0.0061 0.0033 'International Tables Vol C Tables 4.2.6.8 and 6.1.1.4'
O O 0.0106 0.0060 'International Tables Vol C Tables 4.2.6.8 and 6.1.1.4'
Si Si 0.0817 0.0704 'International Tables Vol C Tables 4.2.6.8 and 6.1.1.4'
P P 0.1023 0.0942 'International Tables Vol C Tables 4.2.6.8 and 6.1.1.4'
Sm Sm -0.1638 3.4418 'International Tables Vol C Tables 4.2.6.8 and 6.1.1.4'

loop_
_geom_angle_atom_site_label_1
_geom_angle_atom_site_label_2
_geom_angle_atom_site_label_3
_geom_angle
O1 Sm1 C29 85.3(2)
O2 Sm1 O1 85.4(3)
O2 Sm1 N3 83.2(2)
O2 Sm1 C29 111.5(2)
O2 Sm1 C34 83.4(2)
N2 Sm1 O1 85.8(2)
N2 Sm1 O2 139.3(2)
N2 Sm1 N1 67.2(2)
N2 Sm1 N3 134.0(2)
N2 Sm1 C29 28.1(2)
N2 Sm1 C34 56.1(2)
N2 Sm1 C47 93.4(3)
N1 Sm1 O1 85.3(2)
N1 Sm1 O2 150.9(2)
N1 Sm1 N3 67.99(19)
N1 Sm1 C29 95.2(2)
N1 Sm1 C34 122.7(2)
N1 Sm1 C47 91.7(3)
N3 Sm1 O1 80.44(19)
N3 Sm1 C29 158.7(2)
C34 Sm1 O1 82.9(3)
C34 Sm1 N3 159.4(2)
C34 Sm1 C29 28.1(2)
C47 Sm1 O1 177.0(3)
C47 Sm1 O2 97.0(3)
C47 Sm1 N3 98.1(3)
C47 Sm1 C29 95.3(3)
C47 Sm1 C34 99.0(4)
N2 P1 C1 102.3(3)
N2 P1 C5 116.3(4)
N2 P1 C11 115.0(4)
C1 P1 C5 107.9(4)
C1 P1 C11 109.7(3)
C5 P1 C11 105.4(4)
N3 P2 C4 105.7(3)
N3 P2 C17 113.8(4)
N3 P2 C23 114.1(4)
C4 P2 C17 109.3(4)
C4 P2 C23 108.6(4)
C17 P2 C23 105.2(4)
C47 Si1 C49 113.8(8)
C47 Si1 C50 112.9(7)
C48 Si1 C47 114.5(7)
C48 Si1 C49 108.7(10)
C48 Si1 C50 103.4(9)
C49 Si1 C50 102.4(10)
C51 O1 Sm1 128.4(10)
C54 O1 Sm1 120.4(8)
C54 O1 C51 107.8(13)
C51B O1 Sm1 123.5(15)
C51B O1 C54B 105(2)
C54B O1 Sm1 131.0(17)
C55 O2 Sm1 127.1(10)
C58 O2 Sm1 122.9(10)
C58 O2 C55 105.9(14)
C55B O2 Sm1 126.1(19)
C55B O2 C58B 111(2)
C58B O2 Sm1 117.6(13)
P1 N2 Sm1 126.8(3)
C29 N2 Sm1 98.3(5)
C29 N2 P1 134.1(5)
C1 N1 Sm1 126.0(5)
C1 N1 C4 104.9(6)
C4 N1 Sm1 127.7(5)
P2 N3 Sm1 121.9(3)
C38 N3 Sm1 119.5(12)
C38 N3 P2 118.6(12)
C38B N3 Sm1 115.9(17)
C38B N3 P2 120.9(17)
C1 C2 H2 126.8
C1 C2 C3 106.3(7)
C3 C2 H2 126.8
N1 C1 P1 114.7(5)
N1 C1 C2 111.0(6)
C2 C1 P1 134.2(6)
C2 C3 H3 126.8
C4 C3 C2 106.3(7)
C4 C3 H3 126.8
N1 C4 P2 115.4(5)
C3 C4 P2 133.1(6)
C3 C4 N1 111.5(6)
C6 C5 P1 123.4(7)
C10 C5 P1 117.9(6)
C10 C5 C6 118.4(8)
C5 C6 H6 120.3
C5 C6 C7 119.5(10)
C7 C6 H6 120.3
C6 C7 H7 119.9
C8 C7 C6 120.1(10)
C8 C7 H7 119.9
C7 C8 H8 119.9
C9 C8 C7 120.3(10)
C9 C8 H8 119.9
C8 C9 H9 120.4
C8 C9 C10 119.3(10)
C10 C9 H9 120.4
C5 C10 C9 122.3(9)
C5 C10 H10 118.8
C9 C10 H10 118.8
C12 C11 P1 119.0(6)
C16 C11 P1 122.6(7)
C16 C11 C12 118.3(8)
C11 C12 H12 120.2
C13 C12 C11 119.6(9)
C13 C12 H12 120.2
C12 C13 H13 119.7
C14 C13 C12 120.5(9)
C14 C13 H13 119.7
C13 C14 H14 119.9
C13 C14 C15 120.2(9)
C15 C14 H14 119.9
C14 C15 H15 120.2
C16 C15 C14 119.6(9)
C16 C15 H15 120.2
C11 C16 H16 119.1
C15 C16 C11 121.7(9)
C15 C16 H16 119.1
C18 C17 P2 117.5(7)
C18 C17 C22 119.3(8)
C22 C17 P2 123.2(7)
C17 C18 H18 119.0
C17 C18 C19 122.0(10)
C19 C18 H18 119.0
C18 C19 H19 122.0
C20 C19 C18 116.1(10)
C20 C19 H19 122.0
C19 C20 H20 118.6
C21 C20 C19 122.7(10)
C21 C20 H20 118.6
C20 C21 H21 119.4
C20 C21 C22 121.2(11)
C22 C21 H21 119.4
C17 C22 H22 120.6
C21 C22 C17 118.8(10)
C21 C22 H22 120.6
C24 C23 P2 119.5(7)
C28 C23 P2 121.7(6)
C28 C23 C24 118.8(8)
C23 C24 H24 119.6
C23 C24 C25 120.8(10)
C25 C24 H24 119.6
C24 C25 H25 120.6
C26 C25 C24 118.9(11)
C26 C25 H25 120.6
C25 C26 H26 120.1
C27 C26 C25 119.8(10)
C27 C26 H26 120.1
C26 C27 H27 119.3
C28 C27 C26 121.4(10)
C28 C27 H27 119.3
C23 C28 H28 119.8
C27 C28 C23 120.3(9)
C27 C28 H28 119.8
N2 C29 Sm1 53.6(4)
C30 C29 Sm1 174.6(6)
C30 C29 N2 125.3(7)
C30 C29 C34 123.1(8)
C34 C29 Sm1 58.3(4)
C34 C29 N2 111.7(6)
C29 C30 H30 120.5
C31 C30 C29 119.1(8)
C31 C30 H30 120.5
C30 C31 H31 119.3
C30 C31 C32 121.4(8)
C32 C31 H31 119.3
C31 C32 C35 119.6(9)
C33 C32 C31 117.1(8)
C33 C32 C35 123.3(10)
C32 C33 H33 116.9
C32 C33 C34 126.2(9)
C34 C33 H33 116.9
C29 C34 Sm1 93.6(5)
C33 C34 Sm1 153.1(6)
C33 C34 C29 113.1(7)
C32 C35 H35 106.5
C37 C35 C32 114.2(10)
C37 C35 H35 106.5
C36A C35 C32 114.3(13)
C36A C35 C37 131.5(14)
C36B C35 C32 114.8(16)
C36B C35 H35 106.5
C36B C35 C37 107.7(18)
C35 C37 H37A 109.5
C35 C37 H37B 109.5
C35 C37 H37C 109.5
H37A C37 H37B 109.5
H37A C37 H37C 109.5
H37B C37 H37C 109.5
Sm1 C47 H47A 97.7
Sm1 C47 H47B 97.7
Si1 C47 Sm1 155.0(7)
Si1 C47 H47A 97.7
Si1 C47 H47B 97.7
H47A C47 H47B 103.7
Si1 C48 H48A 109.5
Si1 C48 H48B 109.5
Si1 C48 H48C 109.5
H48A C48 H48B 109.5
H48A C48 H48C 109.5
H48B C48 H48C 109.5
Si1 C49 H49A 109.5
Si1 C49 H49B 109.5
Si1 C49 H49C 109.5
H49A C49 H49B 109.5
H49A C49 H49C 109.5
H49B C49 H49C 109.5
Si1 C50 H50A 109.5
Si1 C50 H50B 109.5
Si1 C50 H50C 109.5
H50A C50 H50B 109.5
H50A C50 H50C 109.5
H50B C50 H50C 109.5
C35 C36A H36A 109.5
C35 C36A H36B 109.5
C35 C36A H36C 109.5
H36A C36A H36B 109.5
H36A C36A H36C 109.5
H36B C36A H36C 109.5
C39 C38 N3 121(2)
C43 C38 N3 124(2)
C43 C38 C39 115(2)
C38 C39 H39 118.5
C40 C39 C38 123.0(19)
C40 C39 H39 118.5
C39 C40 H40 118.3
C41 C40 C39 123.4(16)
C41 C40 H40 118.3
C40 C41 C42 114.5(18)
C40 C41 C44 124.3(18)
C42 C41 C44 121(2)
C41 C42 H42 118.7
C43 C42 C41 122.5(18)
C43 C42 H42 118.7
C38 C43 C42 121.6(19)
C38 C43 H43 119.2
C42 C43 H43 119.2
C41 C44 H44 109.3
C45 C44 C41 112.7(19)
C45 C44 H44 109.3
C45 C44 C46 101(2)
C46 C44 C41 115.2(17)
C46 C44 H44 109.3
C44 C45 H45A 109.5
C44 C45 H45B 109.5
C44 C45 H45C 109.5
H45A C45 H45B 109.5
H45A C45 H45C 109.5
H45B C45 H45C 109.5
C44 C46 H46A 109.5
C44 C46 H46B 109.5
C44 C46 H46C 109.5
H46A C46 H46B 109.5
H46A C46 H46C 109.5
H46B C46 H46C 109.5
C35 C36B H36D 109.5
C35 C36B H36E 109.5
C35 C36B H36F 109.5
H36D C36B H36E 109.5
H36D C36B H36F 109.5
H36E C36B H36F 109.5
C39B C38B N3 122(3)
C39B C38B C43B 116(4)
C43B C38B N3 122(3)
C38B C39B H39B 119.1
C38B C39B C40B 122(3)
C40B C39B H39B 119.1
C39B C40B H40B 119.6
C41B C40B C39B 121(3)
C41B C40B H40B 119.6
C40B C41B C42B 119(3)
C40B C41B C44B 123(3)
C42B C41B C44B 118(2)
C41B C42B H42B 120.4
C41B C42B C43B 119(2)
C43B C42B H42B 120.4
C38B C43B C42B 124(3)
C38B C43B H43B 118.2
C42B C43B H43B 118.2
C41B C44B H44B 101.7
C45B C44B C41B 112(2)
C45B C44B H44B 101.7
C46B C44B C41B 114(3)
C46B C44B H44B 101.7
C46B C44B C45B 122(2)
C44B C45B H45D 109.5
C44B C45B H45E 109.5
C44B C45B H45F 109.5
H45D C45B H45E 109.5
H45D C45B H45F 109.5
H45E C45B H45F 109.5
C44B C46B H46D 109.5
C44B C46B H46E 109.5
C44B C46B H46F 109.5
H46D C46B H46E 109.5
H46D C46B H46F 109.5
H46E C46B H46F 109.5
O2 C55 H55A 109.8
O2 C55 H55B 109.8
H55A C55 H55B 108.3
C56 C55 O2 109(2)
C56 C55 H55A 109.8
C56 C55 H55B 109.8
C55 C56 H56A 110.2
C55 C56 H56B 110.2
C55 C56 C57 107(2)
H56A C56 H56B 108.5
C57 C56 H56A 110.2
C57 C56 H56B 110.2
C56 C57 H57A 110.0
C56 C57 H57B 110.0
C56 C57 C58 108(2)
H57A C57 H57B 108.4
C58 C57 H57A 110.0
C58 C57 H57B 110.0
O2 C58 C57 109(2)
O2 C58 H58A 109.9
O2 C58 H58B 109.9
C57 C58 H58A 109.9
C57 C58 H58B 109.9
H58A C58 H58B 108.3
O2 C55B H55C 107.7
O2 C55B H55D 107.7
O2 C55B C56B 119(4)
H55C C55B H55D 107.1
C56B C55B H55C 107.7
C56B C55B H55D 107.7
C55B C56B H56C 113.1
C55B C56B H56D 113.1
C55B C56B C57B 93(4)
H56C C56B H56D 110.5
C57B C56B H56C 113.1
C57B C56B H56D 113.1
C56B C57B H57C 109.1
C56B C57B H57D 109.1
H57C C57B H57D 107.8
C58B C57B C56B 113(4)
C58B C57B H57C 109.1
C58B C57B H57D 109.1
O2 C58B H58C 112.2
O2 C58B H58D 112.2
C57B C58B O2 98(3)
C57B C58B H58C 112.2
C57B C58B H58D 112.2
H58C C58B H58D 109.8
O1 C51 H51A 111.1
O1 C51 H51B 111.1
O1 C51 C52 103.4(16)
H51A C51 H51B 109.1
C52 C51 H51A 111.1
C52 C51 H51B 111.1
C51 C52 H52A 110.9
C51 C52 H52B 110.9
H52A C52 H52B 108.9
C53 C52 C51 104.4(19)
C53 C52 H52A 110.9
C53 C52 H52B 110.9
C52 C53 H53A 111.7
C52 C53 H53B 111.7
C52 C53 C54 100(2)
H53A C53 H53B 109.5
C54 C53 H53A 111.7
C54 C53 H53B 111.7
O1 C54 C53 110.3(16)
O1 C54 H54A 109.6
O1 C54 H54B 109.6
C53 C54 H54A 109.6
C53 C54 H54B 109.6
H54A C54 H54B 108.1
O1 C51B H51C 111.3
O1 C51B H51D 111.3
H51C C51B H51D 109.2
C52B C51B O1 102(4)
C52B C51B H51C 111.3
C52B C51B H51D 111.3
C51B C52B H52C 109.0
C51B C52B H52D 109.0
C51B C52B C53B 113(5)
H52C C52B H52D 107.8
C53B C52B H52C 109.0
C53B C52B H52D 109.0
C52B C53B H53C 111.6
C52B C53B H53D 111.6
H53C C53B H53D 109.4
C54B C53B C52B 101(4)
C54B C53B H53C 111.6
C54B C53B H53D 111.6
O1 C54B H54C 109.8
O1 C54B H54D 109.8
C53B C54B O1 109(3)
C53B C54B H54C 109.8
C53B C54B H54D 109.8
H54C C54B H54D 108.2

loop_
_geom_bond_atom_site_label_1
_geom_bond_atom_site_label_2
_geom_bond_distance
Sm1 O1 2.588(6)
Sm1 O2 2.481(6)
Sm1 N2 2.435(6)
Sm1 N1 2.454(6)
Sm1 N3 2.581(6)
Sm1 C29 2.992(7)
Sm1 C34 2.551(8)
Sm1 C47 2.469(11)
P1 N2 1.571(7)
P1 C1 1.784(7)
P1 C5 1.797(8)
P1 C11 1.809(8)
P2 N3 1.594(7)
P2 C4 1.774(7)
P2 C17 1.805(8)
P2 C23 1.818(8)
Si1 C47 1.808(11)
Si1 C48 1.801(15)
Si1 C49 1.832(18)
Si1 C50 1.874(16)
O1 C51 1.400(18)
O1 C54 1.39(2)
O1 C51B 1.43(3)
O1 C54B 1.48(4)
O2 C55 1.49(2)
O2 C58 1.37(2)
O2 C55B 1.34(4)
O2 C58B 1.58(4)
N2 C29 1.424(10)
N1 C1 1.366(9)
N1 C4 1.378(9)
N3 C38 1.40(3)
N3 C38B 1.46(4)
C2 H2 0.9500
C2 C1 1.383(10)
C2 C3 1.403(11)
C3 H3 0.9500
C3 C4 1.367(11)
C5 C6 1.374(12)
C5 C10 1.370(12)
C6 H6 0.9500
C6 C7 1.407(14)
C7 H7 0.9500
C7 C8 1.385(16)
C8 H8 0.9500
C8 C9 1.339(15)
C9 H9 0.9500
C9 C10 1.390(13)
C10 H10 0.9500
C11 C12 1.394(12)
C11 C16 1.364(12)
C12 H12 0.9500
C12 C13 1.389(12)
C13 H13 0.9500
C13 C14 1.344(14)
C14 H14 0.9500
C14 C15 1.376(14)
C15 H15 0.9500
C15 C16 1.363(12)
C16 H16 0.9500
C17 C18 1.362(12)
C17 C22 1.391(12)
C18 H18 0.9500
C18 C19 1.417(13)
C19 H19 0.9500
C19 C20 1.380(16)
C20 H20 0.9500
C20 C21 1.328(17)
C21 H21 0.9500
C21 C22 1.387(14)
C22 H22 0.9500
C23 C24 1.382(12)
C23 C28 1.368(11)
C24 H24 0.9500
C24 C25 1.394(15)
C25 H25 0.9500
C25 C26 1.370(16)
C26 H26 0.9500
C26 C27 1.366(15)
C27 H27 0.9500
C27 C28 1.363(13)
C28 H28 0.9500
C29 C30 1.396(10)
C29 C34 1.413(11)
C30 H30 0.9500
C30 C31 1.377(12)
C31 H31 0.9500
C31 C32 1.381(14)
C32 C33 1.379(12)
C32 C35 1.532(13)
C33 H33 0.9500
C33 C34 1.401(11)
C35 H35 1.0000
C35 C37 1.441(17)
C35 C36A 1.415(17)
C35 C36B 1.43(3)
C37 H37A 0.9800
C37 H37B 0.9800
C37 H37C 0.9800
C47 H47A 0.9900
C47 H47B 0.9900
C48 H48A 0.9800
C48 H48B 0.9800
C48 H48C 0.9800
C49 H49A 0.9800
C49 H49B 0.9800
C49 H49C 0.9800
C50 H50A 0.9800
C50 H50B 0.9800
C50 H50C 0.9800
C36A H36A 0.9800
C36A H36B 0.9800
C36A H36C 0.9800
C38 C39 1.39(3)
C38 C43 1.37(3)
C39 H39 0.9500
C39 C40 1.36(2)
C40 H40 0.9500
C40 C41 1.35(3)
C41 C42 1.41(3)
C41 C44 1.52(3)
C42 H42 0.9500
C42 C43 1.39(2)
C43 H43 0.9500
C44 H44 1.0000
C44 C45 1.424(18)
C44 C46 1.442(17)
C45 H45A 0.9800
C45 H45B 0.9800
C45 H45C 0.9800
C46 H46A 0.9800
C46 H46B 0.9800
C46 H46C 0.9800
C36B H36D 0.9800
C36B H36E 0.9800
C36B H36F 0.9800
C38B C39B 1.31(5)
C38B C43B 1.37(4)
C39B H39B 0.9500
C39B C40B 1.45(4)
C40B H40B 0.9500
C40B C41B 1.33(4)
C41B C42B 1.34(4)
C41B C44B 1.50(4)
C42B H42B 0.9500
C42B C43B 1.40(3)
C43B H43B 0.9500
C44B H44B 1.0000
C44B C45B 1.448(19)
C44B C46B 1.429(18)
C45B H45D 0.9800
C45B H45E 0.9800
C45B H45F 0.9800
C46B H46D 0.9800
C46B H46E 0.9800
C46B H46F 0.9800
C55 H55A 0.9900
C55 H55B 0.9900
C55 C56 1.38(3)
C56 H56A 0.9900
C56 H56B 0.9900
C56 C57 1.42(4)
C57 H57A 0.9900
C57 H57B 0.9900
C57 C58 1.45(3)
C58 H58A 0.9900
C58 H58B 0.9900
C55B H55C 0.9900
C55B H55D 0.9900
C55B C56B 1.37(6)
C56B H56C 0.9900
C56B H56D 0.9900
C56B C57B 1.70(7)
C57B H57C 0.9900
C57B H57D 0.9900
C57B C58B 1.40(6)
C58B H58C 0.9900
C58B H58D 0.9900
C51 H51A 0.9900
C51 H51B 0.9900
C51 C52 1.51(3)
C52 H52A 0.9900
C52 H52B 0.9900
C52 C53 1.45(3)
C53 H53A 0.9900
C53 H53B 0.9900
C53 C54 1.49(3)
C54 H54A 0.9900
C54 H54B 0.9900
C51B H51C 0.9900
C51B H51D 0.9900
C51B C52B 1.33(6)
C52B H52C 0.9900
C52B H52D 0.9900
C52B C53B 1.49(7)
C53B H53C 0.9900
C53B H53D 0.9900
C53B C54B 1.38(6)
C54B H54C 0.9900
C54B H54D 0.9900

loop_
_geom_torsion_atom_site_label_1
_geom_torsion_atom_site_label_2
_geom_torsion_atom_site_label_3
_geom_torsion_atom_site_label_4
_geom_torsion
Sm1 O1 C51 C52 -176.2(11)
Sm1 O1 C54 C53 -165.3(16)
Sm1 O1 C51B C52B 141(3)
Sm1 O1 C54B C53B -149(3)
Sm1 O2 C55 C56 -156.6(17)
Sm1 O2 C58 C57 156.6(18)
Sm1 O2 C55B C56B -136(4)
Sm1 O2 C58B C57B 159(3)
Sm1 N2 C29 C30 173.5(7)
Sm1 N2 C29 C34 -5.9(7)
Sm1 N1 C1 P1 -14.4(8)
Sm1 N1 C1 C2 167.4(5)
Sm1 N1 C4 P2 14.6(8)
Sm1 N1 C4 C3 -166.9(5)
Sm1 N3 C38 C39 -63(3)
Sm1 N3 C38 C43 112(2)
Sm1 N3 C38B C39B -110(4)
Sm1 N3 C38B C43B 67(4)
Sm1 C29 C34 C33 176.7(9)
P1 N2 C29 Sm1 -169.1(9)
P1 N2 C29 C30 4.4(13)
P1 N2 C29 C34 -175.0(7)
P1 C5 C6 C7 175.1(9)
P1 C5 C10 C9 -175.2(8)
P1 C11 C12 C13 -177.4(7)
P1 C11 C16 C15 177.6(7)
P2 N3 C38 C39 114(2)
P2 N3 C38 C43 -71(3)
P2 N3 C38B C39B 83(4)
P2 N3 C38B C43B -101(3)
P2 C17 C18 C19 -179.1(7)
P2 C17 C22 C21 179.0(8)
P2 C23 C24 C25 174.2(9)
P2 C23 C28 C27 -175.6(8)
O1 C51 C52 C53 -37(3)
O1 C51B C52B C53B 29(6)
O2 C55 C56 C57 1(4)
O2 C55B C56B C57B -24(5)
N2 P1 C1 N1 0.9(6)
N2 P1 C1 C2 178.7(8)
N2 P1 C5 C6 -103.4(9)
N2 P1 C5 C10 70.6(8)
N2 P1 C11 C12 -5.9(8)
N2 P1 C11 C16 178.7(6)
N2 C29 C30 C31 177.0(8)
N2 C29 C34 Sm1 5.6(7)
N2 C29 C34 C33 -177.7(7)
N3 P2 C4 N1 -8.3(6)
N3 P2 C4 C3 173.7(8)
N3 P2 C17 C18 -31.8(8)
N3 P2 C17 C22 149.5(8)
N3 P2 C23 C24 -73.9(9)
N3 P2 C23 C28 103.6(8)
N3 C38 C39 C40 172.8(17)
N3 C38 C43 C42 -175(2)
N3 C38B C39B C40B 179(3)
N3 C38B C43B C42B -176(3)
C2 C3 C4 P2 178.0(6)
C2 C3 C4 N1 -0.1(9)
C1 P1 N2 Sm1 13.0(5)
C1 P1 N2 C29 179.5(8)
C1 P1 C5 C6 142.5(8)
C1 P1 C5 C10 -43.6(8)
C1 P1 C11 C12 108.7(7)
C1 P1 C11 C16 -66.7(7)
C1 N1 C4 P2 -178.6(5)
C1 N1 C4 C3 -0.1(9)
C1 C2 C3 C4 0.3(9)
C3 C2 C1 P1 -178.1(6)
C3 C2 C1 N1 -0.3(9)
C4 P2 N3 Sm1 0.1(4)
C4 P2 N3 C38 -176.6(12)
C4 P2 N3 C38B 166.5(16)
C4 P2 C17 C18 86.1(7)
C4 P2 C17 C22 -92.6(8)
C4 P2 C23 C24 168.5(8)
C4 P2 C23 C28 -14.0(8)
C4 N1 C1 P1 178.5(5)
C4 N1 C1 C2 0.2(8)
C5 P1 N2 Sm1 -104.3(5)
C5 P1 N2 C29 62.1(9)
C5 P1 C1 N1 124.0(6)
C5 P1 C1 C2 -58.2(9)
C5 P1 C11 C12 -135.3(7)
C5 P1 C11 C16 49.3(8)
C5 C6 C7 C8 1.0(19)
C6 C5 C10 C9 -0.9(15)
C6 C7 C8 C9 -4(2)
C7 C8 C9 C10 3.7(18)
C8 C9 C10 C5 -1.6(17)
C10 C5 C6 C7 1.2(16)
C11 P1 N2 Sm1 131.8(4)
C11 P1 N2 C29 -61.7(9)
C11 P1 C1 N1 -121.6(6)
C11 P1 C1 C2 56.1(9)
C11 P1 C5 C6 25.3(9)
C11 P1 C5 C10 -160.7(7)
C11 C12 C13 C14 0.9(14)
C12 C11 C16 C15 2.1(13)
C12 C13 C14 C15 -0.3(15)
C13 C14 C15 C16 0.5(16)
C14 C15 C16 C11 -1.5(15)
C16 C11 C12 C13 -1.8(13)
C17 P2 N3 Sm1 120.1(4)
C17 P2 N3 C38 -56.6(13)
C17 P2 N3 C38B -73.6(16)
C17 P2 C4 N1 -131.1(6)
C17 P2 C4 C3 50.8(9)
C17 P2 C23 C24 51.6(9)
C17 P2 C23 C28 -130.9(7)
C17 C18 C19 C20 -0.8(14)
C18 C17 C22 C21 0.3(15)
C18 C19 C20 C21 2.1(16)
C19 C20 C21 C22 -2.2(19)
C20 C21 C22 C17 0.9(17)
C22 C17 C18 C19 -0.3(13)
C23 P2 N3 Sm1 -119.1(4)
C23 P2 N3 C38 64.2(13)
C23 P2 N3 C38B 47.3(16)
C23 P2 C4 N1 114.6(6)
C23 P2 C4 C3 -63.5(9)
C23 P2 C17 C18 -157.5(7)
C23 P2 C17 C22 23.8(9)
C23 C24 C25 C26 2.2(19)
C24 C23 C28 C27 1.9(15)
C24 C25 C26 C27 0.5(19)
C25 C26 C27 C28 -1.9(18)
C26 C27 C28 C23 0.7(17)
C28 C23 C24 C25 -3.4(17)
C29 C30 C31 C32 1.6(13)
C30 C29 C34 Sm1 -173.8(7)
C30 C29 C34 C33 2.9(12)
C30 C31 C32 C33 0.9(14)
C30 C31 C32 C35 178.2(9)
C31 C32 C33 C34 -1.6(14)
C31 C32 C35 C37 -74.3(15)
C31 C32 C35 C36A 108(2)
C31 C32 C35 C36B 161(2)
C32 C33 C34 Sm1 172.5(10)
C32 C33 C34 C29 -0.2(14)
C33 C32 C35 C37 102.9(14)
C33 C32 C35 C36A -75(2)
C33 C32 C35 C36B -22(2)
C34 C29 C30 C31 -3.7(13)
C35 C32 C33 C34 -178.9(9)
C48 Si1 C47 Sm1 76.0(18)
C49 Si1 C47 Sm1 -49.8(19)
C50 Si1 C47 Sm1 -166.0(15)
C38 N3 C38B C39B -2(7)
C38 N3 C38B C43B 174(13)
C38 C39 C40 C41 2(3)
C39 C38 C43 C42 1(3)
C39 C40 C41 C42 2(3)
C39 C40 C41 C44 179.0(17)
C40 C41 C42 C43 -4(3)
C40 C41 C44 C45 114(3)
C40 C41 C44 C46 -131(3)
C41 C42 C43 C38 3(3)
C42 C41 C44 C45 -68(3)
C42 C41 C44 C46 46(3)
C43 C38 C39 C40 -3(3)
C44 C41 C42 C43 178.8(18)
C38B N3 C38 C39 -143(12)
C38B N3 C38 C43 32(9)
C38B C39B C40B C41B -1(5)
C39B C38B C43B C42B 0(6)
C39B C40B C41B C42B -2(5)
C39B C40B C41B C44B -172(3)
C40B C41B C42B C43B 4(5)
C40B C41B C44B C45B 72(4)
C40B C41B C44B C46B -71(4)
C41B C42B C43B C38B -3(5)
C42B C41B C44B C45B -98(3)
C42B C41B C44B C46B 119(3)
C43B C38B C39B C40B 2(6)
C44B C41B C42B C43B 175(2)
C55 O2 C58 C57 -2(3)
C55 O2 C55B C56B 116(5)
C55 O2 C58B C57B -43(4)
C55 C56 C57 C58 -2(4)
C56 C57 C58 O2 3(4)
C58 O2 C55 C56 1(3)
C58 O2 C55B C56B -14(4)
C58 O2 C58B C57B 49(3)
C55B O2 C55 C56 -50(3)
C55B O2 C58 C57 32(3)
C55B O2 C58B C57B 4(4)
C55B C56B C57B C58B 27(5)
C56B C57B C58B O2 -18(5)
C58B O2 C55 C56 48(3)
C58B O2 C58 C57 -106(3)
C58B O2 C55B C56B 17(5)
C51 O1 C54 C53 -5(3)
C51 O1 C51B C52B -106(4)
C51 O1 C54B C53B 64(4)
C51 C52 C53 C54 33(3)
C52 C53 C54 O1 -19(3)
C54 O1 C51 C52 25(2)
C54 O1 C51B C52B 20(4)
C54 O1 C54B C53B -47(3)
C51B O1 C51 C52 83(3)
C51B O1 C54 C53 -41(2)
C51B O1 C54B C53B 22(4)
C51B C52B C53B C54B -16(6)
C52B C53B C54B O1 -5(5)
C54B O1 C51 C52 -27(2)
C54B O1 C54 C53 74(3)
C54B O1 C51B C52B -30(4)

loop_
_smtbx_masks_void_nr
_smtbx_masks_void_average_x
_smtbx_masks_void_average_y
_smtbx_masks_void_average_z
_smtbx_masks_void_volume
_smtbx_masks_void_count_electrons
1 -0.532 0.000 0.000 557.6 83.2
2 -0.609 0.500 0.500 557.6 83.2
